data_4317091
loop_
_publ_author_name
'Jennifer Schroer'
'Stefan Wagner'
'Ulrich Abram'

_publ_contact_author
;
      Ulrich Abram
      Freie Universitaet  Berlin     
      Institute of Chemistry             
      Fabeckstrasse 34-36                     
      D-14195 Berlin         
      Germany                          
;
_publ_contact_author_email abram@chemie.fu-berlin.de
_publ_contact_author_fax '0049 (0)30 838 52676'
_publ_contact_author_phone '0049 (0)30 838 54002'
_publ_section_title
;
 Rhenium Complexes with 2-(Diphenylphosphinomethyl)aniline: Formation of a
 Cyclic, Trinuclear Oxorhenium(V) Core
;
_journal_name_full 'Inorganic Chemistry'
_journal_page_first 10694
_journal_page_last 10701
_journal_paper_doi 10.1021/ic101792j
_journal_volume 49
_journal_year 2010
_chemical_formula_moiety 'C38 H36 Cl4 N2 O3 P2 Re2, 2(C2 H3 N)'
_chemical_formula_sum 'C42 H42 Cl4 N4 O3 P2 Re2'
_chemical_formula_weight 1226.94
_chemical_name_common '[(ReOCl2(H2L2))2O]*1.5 CH3CN'
_chemical_name_systematic
;
 ?
;
_space_group_IT_number 2
_symmetry_cell_setting triclinic
_symmetry_space_group_name_Hall '-P 1'
_symmetry_space_group_name_H-M 'P -1'
_atom_sites_solution_hydrogens geom
_atom_sites_solution_primary heavy
_atom_sites_solution_secondary difmap
_audit_creation_method SHELXL-97
_cell_angle_alpha 98.070(10)
_cell_angle_beta 108.250(10)
_cell_angle_gamma 91.410(10)
_cell_formula_units_Z 2
_cell_length_a 11.6850(10)
_cell_length_b 13.8070(10)
_cell_length_c 14.8760(10)
_cell_measurement_reflns_used 30405
_cell_measurement_temperature 200(2)
_cell_measurement_theta_max 29.68
_cell_measurement_theta_min 1.95
_cell_volume 2250.7(3)
_computing_cell_refinement 'STOE X-AREA'
_computing_data_collection 'STOE X-AREA'
_computing_data_reduction 'STOE X-RED'
_computing_molecular_graphics ORTEP3
_computing_publication_material WINGX
_computing_structure_refinement 'SHELXL-97 (Sheldrick, 1997)'
_computing_structure_solution 'SHELXS-97 (Sheldrick, 1997)'
_diffrn_ambient_temperature 200(2)
_diffrn_detector_area_resol_mean 6.67
_diffrn_measured_fraction_theta_full 0.983
_diffrn_measured_fraction_theta_max 0.983
_diffrn_measurement_device_type 'STOE IPDS 2T'
_diffrn_measurement_method 'rotation method'
_diffrn_radiation_monochromator graphite
_diffrn_radiation_source 'fine-focus sealed tube'
_diffrn_radiation_type MoK\a
_diffrn_radiation_wavelength 0.71073
_diffrn_reflns_av_R_equivalents 0.0640
_diffrn_reflns_av_sigmaI/netI 0.0502
_diffrn_reflns_limit_h_max 15
_diffrn_reflns_limit_h_min -16
_diffrn_reflns_limit_k_max 18
_diffrn_reflns_limit_k_min -18
_diffrn_reflns_limit_l_max 20
_diffrn_reflns_limit_l_min -20
_diffrn_reflns_number 25302
_diffrn_reflns_theta_full 29.23
_diffrn_reflns_theta_max 29.23
_diffrn_reflns_theta_min 1.84
_diffrn_standards_decay_% 0.1
_exptl_absorpt_coefficient_mu 5.724
_exptl_absorpt_correction_T_max 0.655
_exptl_absorpt_correction_T_min 0.183
_exptl_absorpt_correction_type empirical
_exptl_absorpt_process_details Delabs
_exptl_crystal_colour blue-green
_exptl_crystal_density_diffrn 1.810
_exptl_crystal_density_method 'not measured'
_exptl_crystal_description block
_exptl_crystal_F_000 1188
_exptl_crystal_size_max 0.500
_exptl_crystal_size_mid 0.367
_exptl_crystal_size_min 0.300
_refine_diff_density_max 1.236
_refine_diff_density_min -2.221
_refine_diff_density_rms 0.305
_refine_ls_extinction_method none
_refine_ls_goodness_of_fit_ref 1.055
_refine_ls_hydrogen_treatment constr
_refine_ls_matrix_type full
_refine_ls_number_parameters 504
_refine_ls_number_reflns 12017
_refine_ls_number_restraints 2
_refine_ls_restrained_S_all 1.055
_refine_ls_R_factor_all 0.0411
_refine_ls_R_factor_gt 0.0308
_refine_ls_shift/su_max 0.001
_refine_ls_shift/su_mean 0.000
_refine_ls_structure_factor_coef Fsqd
_refine_ls_weighting_details 'calc w=1/[\s^2^(Fo^2^)+(0.0519P)^2^+0.0000P] where P=(Fo^2^+2Fc^2^)/3'
_refine_ls_weighting_scheme calc
_refine_ls_wR_factor_gt 0.0732
_refine_ls_wR_factor_ref 0.0857
_reflns_number_gt 10137
_reflns_number_total 12017
_reflns_threshold_expression >2sigma(I)
_cod_data_source_file ic101792j_si_002_1.cif
_cod_data_source_block platon
_cod_depositor_comments
;
The following automatic conversions were performed:

'_atom_sites_solution_primary' value 'heavy atom' was changed to
'heavy'.

Automatic conversion script
Id: cif_fix_values 6452 2018-10-05 10:23:21Z andrius 
;
_cod_database_code 4317091

loop_
_symmetry_equiv_pos_as_xyz
'x, y, z'
'-x, -y, -z'

loop_
_atom_site_label
_atom_site_type_symbol
_atom_site_fract_x
_atom_site_fract_y
_atom_site_fract_z
_atom_site_U_iso_or_equiv
_atom_site_adp_type
_atom_site_occupancy
_atom_site_symmetry_multiplicity
_atom_site_calc_flag
_atom_site_refinement_flags
_atom_site_disorder_assembly
_atom_site_disorder_group
Re1 Re 0.738911(13) 0.169145(10) 0.308653(10) 0.02377(5) Uani 1 1 d . . .
O10 O 0.8841(3) 0.1435(2) 0.3539(2) 0.0321(6) Uani 1 1 d . . .
Cl1 Cl 0.73565(10) 0.12323(8) 0.14117(7) 0.0350(2) Uani 1 1 d . . .
Cl2 Cl 0.64629(10) 0.01425(7) 0.30239(8) 0.0358(2) Uani 1 1 d . . .
P1 P 0.74394(9) 0.23080(7) 0.47069(7) 0.02461(18) Uani 1 1 d . . .
C1 C 0.8049(4) 0.3587(3) 0.4974(3) 0.0301(8) Uani 1 1 d . . .
H1A H 0.7475 0.3980 0.4586 0.036 Uiso 1 1 calc R . .
H1B H 0.8174 0.3839 0.5643 0.036 Uiso 1 1 calc R . .
C11 C 0.9236(4) 0.3664(3) 0.4769(3) 0.0297(8) Uani 1 1 d . . .
C12 C 1.0321(4) 0.3904(3) 0.5518(3) 0.0356(9) Uani 1 1 d . . .
H12 H 1.0310 0.4032 0.6146 0.043 Uiso 1 1 calc R . .
C13 C 1.1410(4) 0.3952(4) 0.5337(4) 0.0459(12) Uani 1 1 d . . .
H13 H 1.2126 0.4115 0.5842 0.055 Uiso 1 1 calc R . .
C14 C 1.1436(5) 0.3760(4) 0.4411(4) 0.0493(13) Uani 1 1 d . . .
H14 H 1.2171 0.3790 0.4293 0.059 Uiso 1 1 calc R . .
C15 C 1.0385(4) 0.3525(4) 0.3663(4) 0.0394(10) Uani 1 1 d . . .
H15 H 1.0408 0.3402 0.3038 0.047 Uiso 1 1 calc R . .
C16 C 0.9281(4) 0.3468(3) 0.3834(3) 0.0306(8) Uani 1 1 d . . .
N1 N 0.8178(3) 0.3150(3) 0.3050(3) 0.0299(7) Uani 1 1 d . . .
H1C H 0.8333 0.3136 0.2493 0.036 Uiso 1 1 calc R . .
H1D H 0.7629 0.3593 0.3064 0.036 Uiso 1 1 calc R . .
C21 C 0.8458(4) 0.1676(3) 0.5589(3) 0.0297(8) Uani 1 1 d . . .
C22 C 0.8639(4) 0.0690(3) 0.5341(3) 0.0381(10) Uani 1 1 d . . .
H22 H 0.8243 0.0368 0.4723 0.046 Uiso 1 1 calc R . .
C23 C 0.9400(5) 0.0187(4) 0.6003(4) 0.0503(13) Uani 1 1 d . . .
H23 H 0.9514 -0.0468 0.5830 0.060 Uiso 1 1 calc R . .
C24 C 0.9987(5) 0.0660(5) 0.6917(4) 0.0536(13) Uani 1 1 d . . .
H24 H 1.0505 0.0326 0.7362 0.064 Uiso 1 1 calc R . .
C25 C 0.9808(5) 0.1630(5) 0.7174(4) 0.0542(14) Uani 1 1 d . . .
H25 H 1.0207 0.1946 0.7794 0.065 Uiso 1 1 calc R . .
C26 C 0.9042(5) 0.2139(4) 0.6520(3) 0.0437(11) Uani 1 1 d . . .
H26 H 0.8918 0.2789 0.6704 0.052 Uiso 1 1 calc R . .
C31 C 0.6054(4) 0.2318(3) 0.5012(3) 0.0288(8) Uani 1 1 d . . .
C32 C 0.5347(4) 0.1450(3) 0.4832(3) 0.0370(9) Uani 1 1 d . . .
H32 H 0.5554 0.0888 0.4512 0.044 Uiso 1 1 calc R . .
C33 C 0.4332(5) 0.1413(4) 0.5125(4) 0.0474(12) Uani 1 1 d . . .
H33 H 0.3866 0.0826 0.5008 0.057 Uiso 1 1 calc R . .
C34 C 0.4015(5) 0.2253(4) 0.5593(4) 0.0476(12) Uani 1 1 d . . .
H34 H 0.3334 0.2231 0.5788 0.057 Uiso 1 1 calc R . .
C35 C 0.4709(5) 0.3118(4) 0.5766(4) 0.0458(12) Uani 1 1 d . . .
H35 H 0.4497 0.3681 0.6081 0.055 Uiso 1 1 calc R . .
C36 C 0.5728(4) 0.3157(4) 0.5475(3) 0.0384(10) Uani 1 1 d . . .
H36 H 0.6191 0.3747 0.5591 0.046 Uiso 1 1 calc R . .
O12 O 0.5875(2) 0.22803(19) 0.26101(19) 0.0254(5) Uani 1 1 d . . .
Re2 Re 0.459170(13) 0.304325(10) 0.200207(10) 0.02390(5) Uani 1 1 d . . .
O20 O 0.3607(3) 0.3681(2) 0.1242(2) 0.0346(6) Uani 1 1 d . . .
Cl3 Cl 0.59256(10) 0.45101(7) 0.28664(8) 0.0367(2) Uani 1 1 d . . .
Cl4 Cl 0.37197(10) 0.31689(9) 0.32280(8) 0.0386(2) Uani 1 1 d . . .
P2 P 0.34317(9) 0.15367(7) 0.11178(7) 0.02476(18) Uani 1 1 d . . .
C2 C 0.4017(4) 0.1159(3) 0.0124(3) 0.0289(8) Uani 1 1 d . . .
H2C H 0.4835 0.0966 0.0377 0.035 Uiso 1 1 calc R . .
H2D H 0.3524 0.0593 -0.0290 0.035 Uiso 1 1 calc R . .
C41 C 0.4019(4) 0.1965(3) -0.0454(3) 0.0300(8) Uani 1 1 d . . .
C42 C 0.3269(5) 0.1861(4) -0.1395(3) 0.0396(10) Uani 1 1 d . . .
H42 H 0.2771 0.1290 -0.1667 0.048 Uiso 1 1 calc R . .
C43 C 0.3259(5) 0.2611(4) -0.1938(4) 0.0491(13) Uani 1 1 d . . .
H43 H 0.2747 0.2539 -0.2567 0.059 Uiso 1 1 calc R . .
C44 C 0.4003(6) 0.3458(4) -0.1547(4) 0.0507(13) Uani 1 1 d . . .
H44 H 0.3997 0.3955 -0.1911 0.061 Uiso 1 1 calc R . .
C45 C 0.4760(5) 0.3560(3) -0.0608(3) 0.0394(10) Uani 1 1 d . . .
H45 H 0.5260 0.4131 -0.0339 0.047 Uiso 1 1 calc R . .
C46 C 0.4779(4) 0.2818(3) -0.0063(3) 0.0294(8) Uani 1 1 d . . .
N2 N 0.5545(3) 0.2949(2) 0.0923(2) 0.0285(7) Uani 1 1 d . . .
H2A H 0.6028 0.3501 0.1040 0.034 Uiso 1 1 calc R . .
H2B H 0.6022 0.2445 0.1001 0.034 Uiso 1 1 calc R . .
C51 C 0.1832(4) 0.1683(3) 0.0592(3) 0.0300(8) Uani 1 1 d . . .
C52 C 0.1134(5) 0.1018(4) -0.0184(3) 0.0431(11) Uani 1 1 d . . .
H52 H 0.1494 0.0521 -0.0463 0.052 Uiso 1 1 calc R . .
C53 C -0.0113(5) 0.1093(5) -0.0548(4) 0.0571(15) Uani 1 1 d . . .
H53 H -0.0581 0.0650 -0.1073 0.068 Uiso 1 1 calc R . .
C54 C -0.0643(5) 0.1821(5) -0.0130(4) 0.0601(16) Uani 1 1 d . . .
H54 H -0.1473 0.1864 -0.0371 0.072 Uiso 1 1 calc R . .
C55 C 0.0038(5) 0.2489(5) 0.0642(5) 0.0589(15) Uani 1 1 d . . .
H55 H -0.0332 0.2982 0.0917 0.071 Uiso 1 1 calc R . .
C56 C 0.1290(4) 0.2422(4) 0.1013(4) 0.0446(11) Uani 1 1 d . . .
H56 H 0.1754 0.2869 0.1537 0.053 Uiso 1 1 calc R . .
C61 C 0.3473(4) 0.0465(3) 0.1697(3) 0.0275(7) Uani 1 1 d . . .
C62 C 0.3805(4) -0.0430(3) 0.1339(3) 0.0353(9) Uani 1 1 d . . .
H62 H 0.4040 -0.0481 0.0794 0.042 Uiso 1 1 calc R . .
C63 C 0.3792(4) -0.1244(3) 0.1778(3) 0.0370(9) Uani 1 1 d . . .
H63 H 0.4028 -0.1836 0.1534 0.044 Uiso 1 1 calc R . .
C64 C 0.3431(5) -0.1178(3) 0.2578(4) 0.0410(10) Uani 1 1 d . . .
H64 H 0.3432 -0.1722 0.2882 0.049 Uiso 1 1 calc R . .
C65 C 0.3067(5) -0.0302(4) 0.2928(4) 0.0472(12) Uani 1 1 d . . .
H65 H 0.2797 -0.0264 0.3457 0.057 Uiso 1 1 calc R . .
C66 C 0.3100(5) 0.0513(4) 0.2502(3) 0.0388(10) Uani 1 1 d . . .
H66 H 0.2870 0.1103 0.2754 0.047 Uiso 1 1 calc R . .
C87 C -0.3054(8) 0.4107(7) -0.1855(7) 0.0912(14) Uani 1 1 d D . .
H87A H -0.3474 0.3561 -0.2327 0.137 Uiso 1 1 calc R . .
H87B H -0.3584 0.4627 -0.1853 0.137 Uiso 1 1 calc R . .
H87C H -0.2795 0.3906 -0.1234 0.137 Uiso 1 1 calc R . .
C88 C -0.2020(8) 0.4448(7) -0.2079(7) 0.0912(14) Uani 1 1 d D . .
N89 N -0.1230(7) 0.4668(6) -0.2283(6) 0.0912(14) Uani 1 1 d D . .
C97 C 0.8599(6) 0.5912(5) 0.0744(5) 0.0699(19) Uani 1 1 d . . .
H97A H 0.8952 0.5765 0.0243 0.105 Uiso 1 1 calc R . .
H97B H 0.9195 0.6260 0.1307 0.105 Uiso 1 1 calc R . .
H97C H 0.7933 0.6311 0.0539 0.105 Uiso 1 1 calc R . .
C98 C 0.8175(6) 0.5013(5) 0.0961(5) 0.0571(14) Uani 1 1 d . . .
N99 N 0.7832(6) 0.4317(5) 0.1131(5) 0.0761(17) Uani 1 1 d . . .

loop_
_atom_site_aniso_label
_atom_site_aniso_U_11
_atom_site_aniso_U_22
_atom_site_aniso_U_33
_atom_site_aniso_U_23
_atom_site_aniso_U_13
_atom_site_aniso_U_12
Re1 0.02288(8) 0.02237(8) 0.02544(8) 0.00269(5) 0.00716(6) 0.00309(5)
O10 0.0261(14) 0.0340(15) 0.0343(15) 0.0045(12) 0.0074(12) 0.0041(11)
Cl1 0.0379(5) 0.0378(5) 0.0297(5) -0.0007(4) 0.0140(4) 0.0059(4)
Cl2 0.0376(5) 0.0248(4) 0.0418(5) 0.0020(4) 0.0098(4) -0.0019(4)
P1 0.0241(4) 0.0239(4) 0.0259(4) 0.0038(3) 0.0082(4) 0.0030(3)
C1 0.032(2) 0.0265(18) 0.0313(19) 0.0006(15) 0.0115(16) 0.0009(15)
C11 0.0264(19) 0.0250(17) 0.036(2) 0.0031(15) 0.0079(16) -0.0035(14)
C12 0.033(2) 0.031(2) 0.038(2) 0.0027(17) 0.0053(17) -0.0041(16)
C13 0.029(2) 0.042(3) 0.058(3) 0.003(2) 0.004(2) -0.0042(19)
C14 0.028(2) 0.049(3) 0.069(4) -0.003(3) 0.020(2) -0.005(2)
C15 0.031(2) 0.042(2) 0.046(3) 0.003(2) 0.0159(19) -0.0030(18)
C16 0.029(2) 0.0258(18) 0.036(2) 0.0041(15) 0.0095(16) -0.0003(15)
N1 0.0304(17) 0.0287(16) 0.0321(17) 0.0074(13) 0.0113(14) 0.0016(13)
C21 0.0260(19) 0.034(2) 0.0303(19) 0.0086(15) 0.0094(15) 0.0051(15)
C22 0.040(2) 0.041(2) 0.039(2) 0.0105(19) 0.0171(19) 0.0153(19)
C23 0.052(3) 0.062(3) 0.047(3) 0.027(3) 0.021(2) 0.030(3)
C24 0.049(3) 0.061(3) 0.052(3) 0.027(3) 0.010(2) 0.015(3)
C25 0.047(3) 0.064(3) 0.038(3) 0.014(2) -0.007(2) -0.006(3)
C26 0.048(3) 0.042(2) 0.035(2) 0.0089(19) 0.004(2) 0.000(2)
C31 0.0261(18) 0.036(2) 0.0274(18) 0.0059(15) 0.0120(15) 0.0032(15)
C32 0.034(2) 0.036(2) 0.045(2) 0.0046(18) 0.0189(19) 0.0010(17)
C33 0.046(3) 0.046(3) 0.058(3) 0.008(2) 0.028(2) -0.006(2)
C34 0.039(3) 0.067(3) 0.045(3) 0.010(2) 0.024(2) 0.006(2)
C35 0.039(3) 0.055(3) 0.046(3) -0.002(2) 0.021(2) 0.010(2)
C36 0.035(2) 0.039(2) 0.042(2) -0.0002(19) 0.0156(19) 0.0027(18)
O12 0.0246(13) 0.0244(13) 0.0270(13) 0.0032(10) 0.0080(11) 0.0035(10)
Re2 0.02388(8) 0.02245(8) 0.02388(8) 0.00247(5) 0.00589(5) 0.00327(5)
O20 0.0363(16) 0.0291(14) 0.0368(16) 0.0025(12) 0.0101(13) 0.0053(12)
Cl3 0.0369(5) 0.0234(4) 0.0409(5) -0.0001(4) 0.0022(4) 0.0007(4)
Cl4 0.0371(5) 0.0505(6) 0.0302(5) 0.0027(4) 0.0147(4) 0.0113(5)
P2 0.0246(4) 0.0255(4) 0.0241(4) 0.0044(3) 0.0076(4) -0.0003(3)
C2 0.036(2) 0.0247(17) 0.0285(19) 0.0026(14) 0.0144(16) -0.0014(15)
C41 0.037(2) 0.0274(18) 0.0291(19) 0.0040(15) 0.0163(17) 0.0023(16)
C42 0.045(3) 0.045(3) 0.029(2) 0.0022(18) 0.0148(19) -0.001(2)
C43 0.055(3) 0.067(3) 0.029(2) 0.018(2) 0.014(2) 0.014(3)
C44 0.067(4) 0.052(3) 0.044(3) 0.027(2) 0.024(3) 0.011(3)
C45 0.050(3) 0.032(2) 0.041(2) 0.0134(18) 0.018(2) 0.0037(19)
C46 0.032(2) 0.0293(19) 0.0304(19) 0.0064(15) 0.0138(16) 0.0034(15)
N2 0.0270(16) 0.0247(15) 0.0343(17) 0.0064(13) 0.0099(14) -0.0017(12)
C51 0.0221(18) 0.039(2) 0.0269(18) 0.0117(16) 0.0024(14) -0.0018(15)
C52 0.034(2) 0.052(3) 0.034(2) 0.005(2) 0.0000(18) -0.008(2)
C53 0.039(3) 0.075(4) 0.045(3) 0.013(3) -0.003(2) -0.018(3)
C54 0.026(2) 0.092(5) 0.057(3) 0.029(3) -0.002(2) 0.000(3)
C55 0.029(2) 0.081(4) 0.069(4) 0.016(3) 0.016(3) 0.012(3)
C56 0.027(2) 0.056(3) 0.048(3) 0.005(2) 0.0074(19) 0.004(2)
C61 0.0243(18) 0.0275(18) 0.0286(18) 0.0061(14) 0.0049(14) -0.0027(14)
C62 0.042(2) 0.031(2) 0.036(2) 0.0071(17) 0.0167(19) 0.0006(17)
C63 0.041(2) 0.0268(19) 0.044(2) 0.0075(17) 0.014(2) 0.0003(17)
C64 0.044(3) 0.035(2) 0.044(2) 0.0153(19) 0.010(2) -0.0053(19)
C65 0.062(3) 0.047(3) 0.042(3) 0.015(2) 0.027(2) -0.001(2)
C66 0.046(3) 0.037(2) 0.041(2) 0.0088(18) 0.023(2) 0.0001(19)
C87 0.079(3) 0.091(3) 0.104(4) 0.013(3) 0.030(3) 0.007(3)
C88 0.079(3) 0.091(3) 0.104(4) 0.013(3) 0.030(3) 0.007(3)
N89 0.079(3) 0.091(3) 0.104(4) 0.013(3) 0.030(3) 0.007(3)
C97 0.053(4) 0.074(4) 0.076(4) 0.033(4) 0.002(3) -0.002(3)
C98 0.044(3) 0.060(4) 0.065(4) 0.008(3) 0.015(3) 0.001(3)
N99 0.064(4) 0.063(3) 0.106(5) 0.009(3) 0.039(4) -0.013(3)

loop_
_atom_type_symbol
_atom_type_description
_atom_type_scat_dispersion_real
_atom_type_scat_dispersion_imag
_atom_type_scat_source
C C 0.0033 0.0016 'International Tables Vol C Tables 4.2.6.8 and 6.1.1.4'
H H 0.0000 0.0000 'International Tables Vol C Tables 4.2.6.8 and 6.1.1.4'
Cl Cl 0.1484 0.1585 'International Tables Vol C Tables 4.2.6.8 and 6.1.1.4'
N N 0.0061 0.0033 'International Tables Vol C Tables 4.2.6.8 and 6.1.1.4'
O O 0.0106 0.0060 'International Tables Vol C Tables 4.2.6.8 and 6.1.1.4'
P P 0.1023 0.0942 'International Tables Vol C Tables 4.2.6.8 and 6.1.1.4'
Re Re -1.0185 7.2310 'International Tables Vol C Tables 4.2.6.8 and 6.1.1.4'

loop_
_geom_angle_atom_site_label_1
_geom_angle_atom_site_label_2
_geom_angle_atom_site_label_3
_geom_angle
_geom_angle_site_symmetry_1
_geom_angle_site_symmetry_3
_geom_angle_publ_flag
O10 Re1 O12 167.29(13) . . ?
O10 Re1 N1 84.14(14) . . ?
O12 Re1 N1 83.33(12) . . ?
O10 Re1 Cl2 98.53(11) . . ?
O12 Re1 Cl2 94.08(9) . . ?
N1 Re1 Cl2 176.23(10) . . ?
O10 Re1 P1 88.16(10) . . ?
O12 Re1 P1 89.10(8) . . ?
N1 Re1 P1 87.38(9) . . ?
Cl2 Re1 P1 95.34(4) . . ?
O10 Re1 Cl1 93.06(11) . . ?
O12 Re1 Cl1 88.52(8) . . ?
N1 Re1 Cl1 87.29(10) . . ?
Cl2 Re1 Cl1 89.92(4) . . ?
P1 Re1 Cl1 174.38(4) . . ?
C31 P1 C21 104.60(19) . . ?
C31 P1 C1 105.60(19) . . ?
C21 P1 C1 106.2(2) . . ?
C31 P1 Re1 120.04(14) . . ?
C21 P1 Re1 112.48(13) . . ?
C1 P1 Re1 107.00(14) . . ?
C11 C1 P1 110.2(3) . . ?
C16 C11 C12 118.3(4) . . ?
C16 C11 C1 121.2(4) . . ?
C12 C11 C1 120.4(4) . . ?
C13 C12 C11 120.7(5) . . ?
C14 C13 C12 120.2(5) . . ?
C15 C14 C13 120.3(5) . . ?
C14 C15 C16 120.2(5) . . ?
C15 C16 C11 120.3(4) . . ?
C15 C16 N1 120.2(4) . . ?
C11 C16 N1 119.3(4) . . ?
C16 N1 Re1 113.8(3) . . ?
C26 C21 C22 118.6(4) . . ?
C26 C21 P1 121.7(3) . . ?
C22 C21 P1 119.7(3) . . ?
C23 C22 C21 120.8(5) . . ?
C24 C23 C22 119.8(5) . . ?
C23 C24 C25 119.9(5) . . ?
C24 C25 C26 120.8(5) . . ?
C25 C26 C21 120.0(5) . . ?
C32 C31 C36 119.4(4) . . ?
C32 C31 P1 118.9(3) . . ?
C36 C31 P1 121.6(3) . . ?
C31 C32 C33 120.4(4) . . ?
C34 C33 C32 119.9(5) . . ?
C35 C34 C33 119.8(5) . . ?
C34 C35 C36 120.4(4) . . ?
C31 C36 C35 120.0(5) . . ?
Re2 O12 Re1 166.27(16) . . ?
O20 Re2 O12 165.84(13) . . ?
O20 Re2 N2 84.12(14) . . ?
O12 Re2 N2 81.79(12) . . ?
O20 Re2 Cl4 98.85(11) . . ?
O12 Re2 Cl4 95.29(8) . . ?
N2 Re2 Cl4 175.88(9) . . ?
O20 Re2 P2 89.09(11) . . ?
O12 Re2 P2 88.99(8) . . ?
N2 Re2 P2 87.76(9) . . ?
Cl4 Re2 P2 95.12(4) . . ?
O20 Re2 Cl3 93.62(11) . . ?
O12 Re2 Cl3 87.32(8) . . ?
N2 Re2 Cl3 88.17(9) . . ?
Cl4 Re2 Cl3 88.78(4) . . ?
P2 Re2 Cl3 174.86(4) . . ?
C61 P2 C51 104.15(19) . . ?
C61 P2 C2 104.88(18) . . ?
C51 P2 C2 106.9(2) . . ?
C61 P2 Re2 120.07(13) . . ?
C51 P2 Re2 113.59(14) . . ?
C2 P2 Re2 106.30(14) . . ?
C41 C2 P2 111.9(3) . . ?
C42 C41 C46 119.1(4) . . ?
C42 C41 C2 119.8(4) . . ?
C46 C41 C2 121.1(4) . . ?
C41 C42 C43 120.2(5) . . ?
C44 C43 C42 120.5(5) . . ?
C43 C44 C45 119.3(5) . . ?
C44 C45 C46 120.6(5) . . ?
C45 C46 C41 120.2(4) . . ?
C45 C46 N2 119.9(4) . . ?
C41 C46 N2 119.9(4) . . ?
C46 N2 Re2 115.5(3) . . ?
C52 C51 C56 119.9(4) . . ?
C52 C51 P2 120.1(4) . . ?
C56 C51 P2 119.8(3) . . ?
C51 C52 C53 120.1(5) . . ?
C54 C53 C52 119.8(5) . . ?
C53 C54 C55 120.9(5) . . ?
C54 C55 C56 119.8(6) . . ?
C51 C56 C55 119.5(5) . . ?
C62 C61 C66 118.0(4) . . ?
C62 C61 P2 122.4(3) . . ?
C66 C61 P2 119.5(3) . . ?
C63 C62 C61 121.2(4) . . ?
C64 C63 C62 119.7(4) . . ?
C63 C64 C65 119.8(4) . . ?
C66 C65 C64 120.5(5) . . ?
C65 C66 C61 120.7(4) . . ?
N89 C88 C87 176.5(11) . . ?
N99 C98 C97 179.1(8) . . ?

loop_
_geom_bond_atom_site_label_1
_geom_bond_atom_site_label_2
_geom_bond_distance
_geom_bond_site_symmetry_2
_geom_bond_publ_flag
Re1 O10 1.684(3) . ?
Re1 O12 1.934(3) . ?
Re1 N1 2.209(3) . ?
Re1 Cl2 2.3496(11) . ?
Re1 P1 2.4230(10) . ?
Re1 Cl1 2.4712(10) . ?
P1 C31 1.813(4) . ?
P1 C21 1.815(4) . ?
P1 C1 1.830(4) . ?
C1 C11 1.516(6) . ?
C11 C16 1.396(6) . ?
C11 C12 1.396(6) . ?
C12 C13 1.383(7) . ?
C13 C14 1.376(8) . ?
C14 C15 1.370(7) . ?
C15 C16 1.394(6) . ?
C16 N1 1.451(5) . ?
C21 C26 1.390(6) . ?
C21 C22 1.399(6) . ?
C22 C23 1.384(6) . ?
C23 C24 1.375(9) . ?
C24 C25 1.380(9) . ?
C25 C26 1.385(7) . ?
C31 C32 1.382(6) . ?
C31 C36 1.387(6) . ?
C32 C33 1.388(6) . ?
C33 C34 1.386(7) . ?
C34 C35 1.373(8) . ?
C35 C36 1.391(6) . ?
O12 Re2 1.916(3) . ?
Re2 O20 1.701(3) . ?
Re2 N2 2.215(3) . ?
Re2 Cl4 2.3404(10) . ?
Re2 P2 2.4230(11) . ?
Re2 Cl3 2.4582(11) . ?
P2 C61 1.808(4) . ?
P2 C51 1.815(4) . ?
P2 C2 1.833(4) . ?
C2 C41 1.499(6) . ?
C41 C42 1.385(6) . ?
C41 C46 1.395(6) . ?
C42 C43 1.398(7) . ?
C43 C44 1.379(9) . ?
C44 C45 1.386(8) . ?
C45 C46 1.388(6) . ?
C46 N2 1.443(5) . ?
C51 C52 1.385(6) . ?
C51 C56 1.392(6) . ?
C52 C53 1.398(8) . ?
C53 C54 1.369(10) . ?
C54 C55 1.378(9) . ?
C55 C56 1.403(7) . ?
C61 C62 1.389(6) . ?
C61 C66 1.391(6) . ?
C62 C63 1.379(6) . ?
C63 C64 1.373(7) . ?
C64 C65 1.379(7) . ?
C65 C66 1.373(7) . ?
C87 C88 1.435(11) . ?
C88 N89 1.107(10) . ?
C97 C98 1.440(9) . ?
C98 N99 1.124(8) . ?

loop_
_geom_hbond_atom_site_label_D
_geom_hbond_atom_site_label_H
_geom_hbond_atom_site_label_A
_geom_hbond_distance_DH
_geom_hbond_distance_HA
_geom_hbond_distance_DA
_geom_hbond_angle_DHA
_geom_hbond_site_symmetry_A
N1 H1D Cl3 0.90 2.35 3.234(4) 168.4 .
N2 H2A N99 0.90 2.32 3.141(7) 151.5 .
N2 H2B Cl1 0.90 2.33 3.224(4) 172.6 .
